data_7203045
loop_
_publ_author_name
'Song, Yabin'
'Di, Chong-an'
'Xu, Wei'
'Liu, Yunqi'
'Zhang, Deqing'
'Zhu, Daoben'

_publ_section_title
;
 New semiconductors based on triphenylamine with macrocyclic
 architecture: synthesis, properties and applications in OFETs
;
_journal_issue 42
_journal_name_full 'Journal of Materials Chemistry'
_journal_page_first 4483
_journal_paper_doi 10.1039/b708887f
_journal_volume 17
_journal_year 2007
_chemical_formula_moiety 'C48 H46 N2'
_chemical_formula_sum 'C48 H46 N2'
_chemical_formula_weight 650.87
_chemical_name_systematic
;
?
;
_space_group_IT_number 2
_symmetry_cell_setting triclinic
_symmetry_space_group_name_Hall '-P 1'
_symmetry_space_group_name_H-M 'P -1'
_atom_sites_solution_hydrogens geom
_atom_sites_solution_primary direct
_atom_sites_solution_secondary difmap
_audit_creation_method SHELXL-97
_cell_angle_alpha 83.502(14)
_cell_angle_beta 78.733(16)
_cell_angle_gamma 69.532(13)
_cell_formula_units_Z 2
_cell_length_a 10.514(2)
_cell_length_b 11.309(3)
_cell_length_c 16.393(5)
_cell_measurement_reflns_used 3827
_cell_measurement_temperature 113(2)
_cell_measurement_theta_max 27.9
_cell_measurement_theta_min 1.3
_cell_volume 1788.8(8)
_computing_cell_refinement CrystalClear
_computing_data_collection CrystalClear
_computing_data_reduction CrystalClear
_computing_publication_material 'CrystalStructure 3.7.0'
_computing_structure_refinement 'SHELXL-97 (Sheldrick, 1997)'
_computing_structure_solution 'SHELXS-97 (Sheldrick, 1990)'
_diffrn_ambient_temperature 113(2)
_diffrn_detector_area_resol_mean 7.31
_diffrn_measured_fraction_theta_full 0.993
_diffrn_measured_fraction_theta_max 0.993
_diffrn_measurement_device_type 'Rigaku Saturn'
_diffrn_measurement_method \w
_diffrn_radiation_monochromator confocal
_diffrn_radiation_source 'rotating anode'
_diffrn_radiation_type MoK\a
_diffrn_radiation_wavelength 0.71070
_diffrn_reflns_av_R_equivalents 0.0457
_diffrn_reflns_av_sigmaI/netI 0.0782
_diffrn_reflns_limit_h_max 10
_diffrn_reflns_limit_h_min -12
_diffrn_reflns_limit_k_max 13
_diffrn_reflns_limit_k_min -13
_diffrn_reflns_limit_l_max 20
_diffrn_reflns_limit_l_min -19
_diffrn_reflns_number 14931
_diffrn_reflns_theta_full 26.00
_diffrn_reflns_theta_max 26.00
_diffrn_reflns_theta_min 1.27
_exptl_absorpt_coefficient_mu 0.069
_exptl_absorpt_correction_T_max 0.9959
_exptl_absorpt_correction_T_min 0.9931
_exptl_absorpt_correction_type multi-scan
_exptl_absorpt_process_details 'Jacobson, R. (1998) Private communication'
_exptl_crystal_colour yellow
_exptl_crystal_density_diffrn 1.208
_exptl_crystal_density_method 'not measured'
_exptl_crystal_description block
_exptl_crystal_F_000 696
_exptl_crystal_size_max 0.10
_exptl_crystal_size_mid 0.08
_exptl_crystal_size_min 0.06
_refine_diff_density_max 0.229
_refine_diff_density_min -0.320
_refine_diff_density_rms 0.048
_refine_ls_extinction_coef 0.017(2)
_refine_ls_extinction_expression Fc^*^=kFc[1+0.001xFc^2^\l^3^/sin(2\q)]^-1/4^
_refine_ls_extinction_method SHELXL
_refine_ls_goodness_of_fit_ref 1.015
_refine_ls_hydrogen_treatment constr
_refine_ls_matrix_type full
_refine_ls_number_parameters 499
_refine_ls_number_reflns 6984
_refine_ls_number_restraints 56
_refine_ls_restrained_S_all 1.048
_refine_ls_R_factor_all 0.0963
_refine_ls_R_factor_gt 0.0578
_refine_ls_shift/su_max 0.001
_refine_ls_shift/su_mean 0.000
_refine_ls_structure_factor_coef Fsqd
_refine_ls_weighting_details 'calc w=1/[\s^2^(Fo^2^)+(0.0675P)^2^+0.0000P] where P=(Fo^2^+2Fc^2^)/3'
_refine_ls_weighting_scheme calc
_refine_ls_wR_factor_gt 0.1248
_refine_ls_wR_factor_ref 0.1452
_reflns_number_gt 4531
_reflns_number_total 6984
_reflns_threshold_expression >2sigma(I)
_cod_data_source_file b708887f.txt
_cod_data_source_block 2
_cod_original_cell_volume 1788.9(9)
_cod_database_code 7203045

loop_
_symmetry_equiv_pos_as_xyz
'x, y, z'
'-x, -y, -z'

loop_
_atom_site_label
_atom_site_type_symbol
_atom_site_fract_x
_atom_site_fract_y
_atom_site_fract_z
_atom_site_U_iso_or_equiv
_atom_site_adp_type
_atom_site_occupancy
_atom_site_symmetry_multiplicity
_atom_site_calc_flag
_atom_site_refinement_flags
_atom_site_disorder_assembly
_atom_site_disorder_group
N1 N 1.12528(16) -0.12295(16) 0.80648(11) 0.0276(5) Uani 1 1 d . . .
N2 N 0.89448(16) 0.39726(16) 0.44942(11) 0.0273(5) Uani 1 1 d . . .
C1 C 1.20554(19) -0.1223(2) 0.72547(13) 0.0238(5) Uani 1 1 d . . .
C2 C 1.1952(2) -0.0069(2) 0.68102(13) 0.0253(5) Uani 1 1 d . . .
H2 H 1.1397 0.0697 0.7068 0.030 Uiso 1 1 calc R . .
C3 C 1.26387(19) -0.0022(2) 0.60052(13) 0.0243(5) Uani 1 1 d . . .
H3 H 1.2542 0.0776 0.5720 0.029 Uiso 1 1 calc R . .
C4 C 1.34771(19) -0.1126(2) 0.55984(13) 0.0236(5) Uani 1 1 d . . .
C5 C 1.3621(2) -0.2266(2) 0.60578(14) 0.0263(5) Uani 1 1 d . . .
H5 H 1.4218 -0.3028 0.5810 0.032 Uiso 1 1 calc R . .
C6 C 1.2923(2) -0.2328(2) 0.68679(13) 0.0259(5) Uani 1 1 d . . .
H6 H 1.3036 -0.3125 0.7158 0.031 Uiso 1 1 calc R . .
C7 C 1.4226(2) -0.1122(2) 0.47392(14) 0.0285(5) Uani 1 1 d . . .
H7 H 1.5044 -0.1825 0.4613 0.034 Uiso 1 1 calc R . .
C8 C 1.3913(2) -0.0267(2) 0.41146(14) 0.0280(5) Uani 1 1 d . . .
H8 H 1.4564 -0.0378 0.3613 0.034 Uiso 1 1 calc R . .
C9 C 1.2635(2) 0.0841(2) 0.41374(12) 0.0231(5) Uani 1 1 d . . .
C10 C 1.1350(2) 0.0670(2) 0.43281(13) 0.0265(5) Uani 1 1 d . . .
H10 H 1.1306 -0.0161 0.4398 0.032 Uiso 1 1 calc R . .
C11 C 1.0142(2) 0.1701(2) 0.44155(13) 0.0267(5) Uani 1 1 d . . .
H11 H 0.9277 0.1572 0.4536 0.032 Uiso 1 1 calc R . .
C12 C 1.0191(2) 0.2921(2) 0.43282(13) 0.0244(5) Uani 1 1 d . . .
C13 C 1.1456(2) 0.3107(2) 0.40923(13) 0.0252(5) Uani 1 1 d . . .
H13 H 1.1495 0.3939 0.3998 0.030 Uiso 1 1 calc R . .
C14 C 1.2662(2) 0.2070(2) 0.39950(13) 0.0253(5) Uani 1 1 d . . .
H14 H 1.3522 0.2202 0.3828 0.030 Uiso 1 1 calc R . .
C15 C 0.9919(2) -0.02609(19) 0.82028(13) 0.0238(5) Uani 1 1 d . . .
C16 C 0.9548(2) 0.0531(2) 0.88614(13) 0.0276(5) Uani 1 1 d . . .
H16 H 1.0146 0.0392 0.9255 0.033 Uiso 1 1 calc R . .
C17 C 0.8306(2) 0.1525(2) 0.89450(13) 0.0272(5) Uani 1 1 d . . .
H17 H 0.8045 0.2045 0.9407 0.033 Uiso 1 1 calc R . .
C18 C 0.7436(2) 0.1770(2) 0.83581(13) 0.0249(5) Uani 1 1 d . . .
C19 C 0.7794(2) 0.0922(2) 0.77230(14) 0.0271(5) Uani 1 1 d . . .
H19 H 0.7188 0.1041 0.7338 0.033 Uiso 1 1 calc R . .
C20 C 0.9013(2) -0.0082(2) 0.76497(13) 0.0265(5) Uani 1 1 d . . .
H20 H 0.9234 -0.0653 0.7220 0.032 Uiso 1 1 calc R . .
C21 C 0.6175(2) 0.2911(2) 0.83847(14) 0.0273(5) Uani 1 1 d . . .
H21 H 0.5565 0.3061 0.8902 0.033 Uiso 1 1 calc R . .
C22 C 0.5817(2) 0.3741(2) 0.77548(14) 0.0274(5) Uani 1 1 d . . .
H22 H 0.4926 0.4361 0.7855 0.033 Uiso 1 1 calc R . .
C23 C 0.6634(2) 0.38188(19) 0.69182(13) 0.0247(5) Uani 1 1 d . . .
C24 C 0.5971(2) 0.4325(2) 0.62356(14) 0.0264(5) Uani 1 1 d . . .
H24 H 0.4993 0.4622 0.6317 0.032 Uiso 1 1 calc R . .
C25 C 0.6705(2) 0.4407(2) 0.54367(14) 0.0261(5) Uani 1 1 d . . .
H25 H 0.6225 0.4759 0.4984 0.031 Uiso 1 1 calc R . .
C26 C 0.8141(2) 0.39730(19) 0.52994(13) 0.0250(5) Uani 1 1 d . . .
C27 C 0.8813(2) 0.35117(19) 0.59852(13) 0.0254(5) Uani 1 1 d . . .
H27 H 0.9789 0.3246 0.5908 0.030 Uiso 1 1 calc R . .
C28 C 0.8075(2) 0.3437(2) 0.67737(14) 0.0258(5) Uani 1 1 d . . .
H28 H 0.8557 0.3119 0.7229 0.031 Uiso 1 1 calc R . .
C29 C 1.1584(2) -0.2255(2) 0.86515(13) 0.0240(5) Uani 1 1 d . . .
C30 C 1.2953(2) -0.2938(2) 0.87301(14) 0.0291(5) Uani 1 1 d . . .
H30 H 1.3671 -0.2679 0.8404 0.035 Uiso 1 1 calc R . .
C31 C 1.3276(2) -0.3983(2) 0.92759(14) 0.0296(5) Uani 1 1 d . . .
H31 H 1.4216 -0.4434 0.9309 0.036 Uiso 1 1 calc R . .
C32 C 1.2266(2) -0.4394(2) 0.97777(13) 0.0272(5) Uani 1 1 d . . .
C33 C 1.0898(2) -0.3668(2) 0.97271(13) 0.0262(5) Uani 1 1 d . . .
H33 H 1.0181 -0.3892 1.0084 0.031 Uiso 1 1 calc R . .
C34 C 1.0555(2) -0.2631(2) 0.91729(13) 0.0252(5) Uani 1 1 d . . .
H34 H 0.9615 -0.2171 0.9147 0.030 Uiso 1 1 calc R . .
C35 C 1.2628(2) -0.5545(2) 1.03647(13) 0.0334(6) Uani 1 1 d D A .
H35A H 1.3638 -0.5970 1.0262 0.040 Uiso 1 1 calc R . .
H35B H 1.2202 -0.6142 1.0237 0.040 Uiso 1 1 calc R . .
C36 C 1.2166(2) -0.5262(2) 1.12789(14) 0.0391(6) Uani 1 1 d D . .
H36A H 1.1190 -0.5089 1.1415 0.047 Uiso 0.821(5) 1 d PR A 1
H36B H 1.2343 -0.4513 1.1368 0.047 Uiso 0.821(5) 1 d PR A 1
H36C H 1.1240 -0.4678 1.1356 0.047 Uiso 0.179(5) 1 d PR A 2
H36D H 1.2744 -0.4868 1.1444 0.047 Uiso 0.179(5) 1 d PR A 2
C37 C 1.2874(4) -0.6337(3) 1.1872(2) 0.0372(9) Uani 0.821(5) 1 d PDU A 1
H37A H 1.3884 -0.6533 1.1732 0.045 Uiso 0.821(5) 1 calc PR A 1
H37B H 1.2575 -0.6058 1.2451 0.045 Uiso 0.821(5) 1 calc PR A 1
C38 C 1.2534(3) -0.7521(3) 1.18169(19) 0.0432(10) Uani 0.821(5) 1 d PDU A 1
H38A H 1.3009 -0.8188 1.2198 0.065 Uiso 0.821(5) 1 calc PR A 1
H38B H 1.2836 -0.7804 1.1246 0.065 Uiso 0.821(5) 1 calc PR A 1
H38C H 1.1538 -0.7336 1.1971 0.065 Uiso 0.821(5) 1 calc PR A 1
C37' C 1.2181(13) -0.6454(12) 1.1840(7) 0.045(4) Uani 0.179(5) 1 d PDU A 2
H37C H 1.1704 -0.6211 1.2410 0.054 Uiso 0.179(5) 1 calc PR A 2
H37D H 1.1691 -0.6920 1.1620 0.054 Uiso 0.179(5) 1 calc PR A 2
C38' C 1.3668(13) -0.7297(13) 1.1863(10) 0.063(5) Uani 0.179(5) 1 d PDU A 2
H38D H 1.3680 -0.8059 1.2216 0.095 Uiso 0.179(5) 1 calc PR A 2
H38E H 1.4145 -0.6836 1.2090 0.095 Uiso 0.179(5) 1 calc PR A 2
H38F H 1.4135 -0.7537 1.1297 0.095 Uiso 0.179(5) 1 calc PR A 2
C39 C 0.84796(19) 0.4828(2) 0.38257(13) 0.0242(5) Uani 1 1 d . . .
C40 C 0.8799(2) 0.4406(2) 0.30211(14) 0.0274(5) Uani 1 1 d . . .
H40 H 0.9309 0.3542 0.2925 0.033 Uiso 1 1 calc R . .
C41 C 0.8379(2) 0.5236(2) 0.23574(14) 0.0299(5) Uani 1 1 d . . .
H41 H 0.8608 0.4925 0.1814 0.036 Uiso 1 1 calc R . .
C42 C 0.7632(2) 0.6511(2) 0.24647(14) 0.0322(6) Uani 1 1 d D B .
C43 C 0.7320(2) 0.6921(2) 0.32724(14) 0.0288(5) Uani 1 1 d . . .
H43 H 0.6810 0.7785 0.3367 0.035 Uiso 1 1 calc R . .
C44 C 0.7731(2) 0.6105(2) 0.39442(13) 0.0262(5) Uani 1 1 d . . .
H44 H 0.7503 0.6417 0.4487 0.031 Uiso 1 1 calc R . .
C45 C 0.7194(3) 0.7375(2) 0.17315(17) 0.0618(9) Uani 1 1 d D . .
H45A H 0.6235 0.7850 0.1888 0.074 Uiso 0.521(4) 1 d PR B 1
H45B H 0.7258 0.6840 0.1300 0.074 Uiso 0.521(4) 1 d PR B 1
H45C H 0.6790 0.6955 0.1432 0.074 Uiso 0.479(4) 1 d PR B 2
H45D H 0.8003 0.7449 0.1371 0.074 Uiso 0.479(4) 1 d PR B 2
C46 C 0.7826(5) 0.8222(5) 0.1362(3) 0.0437(14) Uani 0.521(4) 1 d PD B 1
H46A H 0.8797 0.7742 0.1141 0.052 Uiso 0.521(4) 1 calc PR B 1
H46B H 0.7832 0.8759 0.1797 0.052 Uiso 0.521(4) 1 calc PR B 1
C47 C 0.7189(6) 0.9090(6) 0.0654(4) 0.0503(17) Uani 0.521(4) 1 d PD B 1
H47A H 0.7872 0.9457 0.0330 0.060 Uiso 0.521(4) 1 calc PR B 1
H47B H 0.6992 0.8575 0.0277 0.060 Uiso 0.521(4) 1 calc PR B 1
C48 C 0.5867(7) 1.0163(6) 0.0945(5) 0.0651(19) Uani 0.521(4) 1 d PD B 1
H48A H 0.5517 1.0670 0.0459 0.098 Uiso 0.521(4) 1 calc PR B 1
H48B H 0.6057 1.0697 0.1302 0.098 Uiso 0.521(4) 1 calc PR B 1
H48C H 0.5177 0.9810 0.1258 0.098 Uiso 0.521(4) 1 calc PR B 1
C46' C 0.6216(4) 0.8630(4) 0.1855(3) 0.0308(13) Uani 0.479(4) 1 d PD B 2
H46C H 0.6638 0.9132 0.2101 0.037 Uiso 0.479(4) 1 calc PR B 2
H46D H 0.5401 0.8576 0.2257 0.037 Uiso 0.479(4) 1 calc PR B 2
C47' C 0.5745(5) 0.9319(6) 0.1047(3) 0.0462(16) Uani 0.479(4) 1 d PD B 2
H47C H 0.5539 0.8732 0.0730 0.055 Uiso 0.479(4) 1 calc PR B 2
H47D H 0.4883 1.0036 0.1190 0.055 Uiso 0.479(4) 1 calc PR B 2
C48' C 0.6798(7) 0.9806(7) 0.0505(4) 0.0496(18) Uani 0.479(4) 1 d PD B 2
H48D H 0.6442 1.0238 0.0002 0.074 Uiso 0.479(4) 1 calc PR B 2
H48E H 0.7646 0.9098 0.0348 0.074 Uiso 0.479(4) 1 calc PR B 2
H48F H 0.6994 1.0401 0.0811 0.074 Uiso 0.479(4) 1 calc PR B 2

loop_
_atom_site_aniso_label
_atom_site_aniso_U_11
_atom_site_aniso_U_22
_atom_site_aniso_U_33
_atom_site_aniso_U_23
_atom_site_aniso_U_13
_atom_site_aniso_U_12
N1 0.0239(9) 0.0267(10) 0.0236(11) 0.0044(8) 0.0015(8) -0.0026(7)
N2 0.0242(9) 0.0283(11) 0.0204(10) 0.0028(8) -0.0001(8) -0.0010(8)
C1 0.0209(11) 0.0274(12) 0.0212(12) 0.0003(9) -0.0020(9) -0.0070(9)
C2 0.0268(11) 0.0210(11) 0.0264(13) -0.0029(9) -0.0023(9) -0.0064(9)
C3 0.0262(11) 0.0213(11) 0.0244(12) 0.0025(9) -0.0040(9) -0.0078(9)
C4 0.0186(10) 0.0251(12) 0.0238(12) 0.0008(9) -0.0028(9) -0.0045(8)
C5 0.0243(11) 0.0234(12) 0.0282(13) -0.0016(9) -0.0033(9) -0.0048(9)
C6 0.0258(11) 0.0222(12) 0.0269(13) 0.0028(9) -0.0032(9) -0.0063(9)
C7 0.0207(11) 0.0294(13) 0.0292(13) -0.0027(10) -0.0002(9) -0.0023(9)
C8 0.0221(11) 0.0304(13) 0.0238(13) -0.0014(10) 0.0019(9) -0.0027(9)
C9 0.0230(11) 0.0268(12) 0.0145(11) 0.0007(8) -0.0009(8) -0.0038(9)
C10 0.0290(12) 0.0239(12) 0.0255(13) 0.0011(9) -0.0030(9) -0.0091(9)
C11 0.0238(11) 0.0292(13) 0.0261(13) 0.0018(9) -0.0040(9) -0.0086(9)
C12 0.0235(11) 0.0278(12) 0.0186(12) 0.0000(9) -0.0045(9) -0.0042(9)
C13 0.0283(12) 0.0233(12) 0.0243(12) -0.0001(9) -0.0036(9) -0.0100(9)
C14 0.0229(11) 0.0295(13) 0.0236(12) -0.0004(9) -0.0027(9) -0.0100(9)
C15 0.0251(11) 0.0206(11) 0.0226(12) 0.0029(9) -0.0011(9) -0.0064(9)
C16 0.0316(12) 0.0276(13) 0.0223(12) 0.0029(9) -0.0060(9) -0.0089(9)
C17 0.0325(12) 0.0253(12) 0.0201(12) -0.0020(9) 0.0004(9) -0.0074(9)
C18 0.0245(11) 0.0261(12) 0.0209(12) 0.0015(9) 0.0029(9) -0.0089(9)
C19 0.0250(11) 0.0298(13) 0.0272(13) 0.0003(10) -0.0040(9) -0.0107(9)
C20 0.0284(12) 0.0250(12) 0.0255(13) -0.0041(9) 0.0000(9) -0.0096(9)
C21 0.0242(11) 0.0286(13) 0.0241(13) -0.0008(9) 0.0013(9) -0.0056(9)
C22 0.0219(11) 0.0260(12) 0.0284(13) -0.0023(10) 0.0011(9) -0.0033(9)
C23 0.0254(11) 0.0207(11) 0.0256(13) -0.0015(9) -0.0004(9) -0.0068(9)
C24 0.0214(11) 0.0232(12) 0.0310(13) -0.0009(9) -0.0021(9) -0.0046(9)
C25 0.0250(11) 0.0256(12) 0.0267(13) 0.0007(9) -0.0094(9) -0.0052(9)
C26 0.0253(11) 0.0212(11) 0.0249(13) -0.0003(9) -0.0018(9) -0.0049(9)
C27 0.0222(11) 0.0242(12) 0.0275(13) -0.0007(9) -0.0023(9) -0.0061(8)
C28 0.0255(11) 0.0241(12) 0.0265(13) 0.0014(9) -0.0057(9) -0.0069(9)
C29 0.0253(11) 0.0243(12) 0.0207(12) -0.0003(9) -0.0031(9) -0.0067(9)
C30 0.0252(12) 0.0317(13) 0.0274(13) 0.0020(10) -0.0033(9) -0.0075(9)
C31 0.0268(12) 0.0326(13) 0.0247(13) -0.0011(10) -0.0044(10) -0.0043(10)
C32 0.0349(12) 0.0235(12) 0.0197(12) -0.0004(9) -0.0036(9) -0.0061(9)
C33 0.0296(12) 0.0259(12) 0.0224(12) -0.0009(9) 0.0006(9) -0.0114(9)
C34 0.0247(11) 0.0259(12) 0.0228(12) -0.0006(9) -0.0038(9) -0.0060(9)
C35 0.0393(13) 0.0289(13) 0.0280(14) 0.0012(10) -0.0046(10) -0.0077(10)
C36 0.0515(15) 0.0340(14) 0.0283(14) 0.0022(11) -0.0051(11) -0.0119(11)
C37 0.048(2) 0.043(2) 0.0285(17) 0.0094(14) -0.0133(16) -0.0250(17)
C38 0.060(2) 0.037(2) 0.0318(18) 0.0026(14) -0.0121(15) -0.0153(16)
C37' 0.052(7) 0.044(7) 0.033(6) 0.015(6) -0.019(6) -0.009(6)
C38' 0.056(8) 0.050(9) 0.060(9) 0.020(7) -0.008(7) 0.002(7)
C39 0.0204(11) 0.0268(12) 0.0228(12) 0.0009(9) -0.0017(9) -0.0062(9)
C40 0.0273(12) 0.0233(12) 0.0296(13) -0.0017(9) -0.0035(10) -0.0065(9)
C41 0.0372(13) 0.0295(13) 0.0214(13) -0.0035(10) -0.0035(10) -0.0093(10)
C42 0.0414(13) 0.0276(13) 0.0257(13) 0.0022(10) -0.0067(10) -0.0096(10)
C43 0.0301(12) 0.0237(12) 0.0293(13) -0.0025(10) -0.0034(10) -0.0053(9)
C44 0.0275(11) 0.0283(12) 0.0199(12) -0.0030(9) -0.0012(9) -0.0070(9)
C45 0.109(2) 0.0328(16) 0.0349(17) 0.0021(12) -0.0226(16) -0.0088(16)
C46 0.050(3) 0.054(3) 0.031(3) 0.005(2) -0.004(2) -0.027(2)
C47 0.066(4) 0.047(4) 0.045(4) 0.019(3) -0.021(3) -0.027(3)
C48 0.082(5) 0.054(5) 0.064(5) -0.002(4) -0.015(4) -0.029(4)
C46' 0.033(3) 0.028(3) 0.031(3) 0.001(2) -0.016(2) -0.006(2)
C47' 0.046(4) 0.057(4) 0.042(4) 0.004(3) -0.016(3) -0.022(3)
C48' 0.050(4) 0.056(5) 0.046(4) 0.005(4) -0.010(3) -0.024(4)

loop_
_atom_type_symbol
_atom_type_description
_atom_type_scat_dispersion_real
_atom_type_scat_dispersion_imag
_atom_type_scat_source
C C 0.0033 0.0016 'International Tables Vol C Tables 4.2.6.8 and 6.1.1.4'
H H 0.0000 0.0000 'International Tables Vol C Tables 4.2.6.8 and 6.1.1.4'
N N 0.0061 0.0033 'International Tables Vol C Tables 4.2.6.8 and 6.1.1.4'

loop_
_geom_angle_atom_site_label_1
_geom_angle_atom_site_label_2
_geom_angle_atom_site_label_3
_geom_angle
_geom_angle_site_symmetry_1
_geom_angle_site_symmetry_3
_geom_angle_publ_flag
C29 N1 C1 122.77(16) . . ?
C29 N1 C15 119.42(17) . . ?
C1 N1 C15 116.54(16) . . ?
C39 N2 C26 123.70(16) . . ?
C39 N2 C12 118.95(16) . . ?
C26 N2 C12 116.58(16) . . ?
C6 C1 C2 117.8(2) . . ?
C6 C1 N1 122.83(19) . . ?
C2 C1 N1 119.37(18) . . ?
C3 C2 C1 121.35(19) . . ?
C3 C2 H2 119.3 . . ?
C1 C2 H2 119.3 . . ?
C2 C3 C4 121.5(2) . . ?
C2 C3 H3 119.3 . . ?
C4 C3 H3 119.3 . . ?
C5 C4 C3 116.7(2) . . ?
C5 C4 C7 119.85(19) . . ?
C3 C4 C7 123.41(19) . . ?
C4 C5 C6 122.37(19) . . ?
C4 C5 H5 118.8 . . ?
C6 C5 H5 118.8 . . ?
C5 C6 C1 120.2(2) . . ?
C5 C6 H6 119.9 . . ?
C1 C6 H6 119.9 . . ?
C8 C7 C4 128.78(19) . . ?
C8 C7 H7 115.6 . . ?
C4 C7 H7 115.6 . . ?
C7 C8 C9 125.41(19) . . ?
C7 C8 H8 117.3 . . ?
C9 C8 H8 117.3 . . ?
C14 C9 C10 118.17(18) . . ?
C14 C9 C8 121.90(19) . . ?
C10 C9 C8 119.9(2) . . ?
C11 C10 C9 120.7(2) . . ?
C11 C10 H10 119.7 . . ?
C9 C10 H10 119.7 . . ?
C10 C11 C12 120.3(2) . . ?
C10 C11 H11 119.9 . . ?
C12 C11 H11 119.9 . . ?
C11 C12 C13 119.57(18) . . ?
C11 C12 N2 119.71(19) . . ?
C13 C12 N2 120.7(2) . . ?
C14 C13 C12 119.7(2) . . ?
C14 C13 H13 120.1 . . ?
C12 C13 H13 120.1 . . ?
C13 C14 C9 121.30(19) . . ?
C13 C14 H14 119.3 . . ?
C9 C14 H14 119.3 . . ?
C16 C15 C20 119.51(18) . . ?
C16 C15 N1 120.86(19) . . ?
C20 C15 N1 119.57(19) . . ?
C17 C16 C15 120.1(2) . . ?
C17 C16 H16 120.0 . . ?
C15 C16 H16 120.0 . . ?
C16 C17 C18 120.8(2) . . ?
C16 C17 H17 119.6 . . ?
C18 C17 H17 119.6 . . ?
C17 C18 C19 118.12(18) . . ?
C17 C18 C21 121.64(19) . . ?
C19 C18 C21 120.22(19) . . ?
C20 C19 C18 121.0(2) . . ?
C20 C19 H19 119.5 . . ?
C18 C19 H19 119.5 . . ?
C19 C20 C15 120.2(2) . . ?
C19 C20 H20 119.9 . . ?
C15 C20 H20 119.9 . . ?
C22 C21 C18 126.4(2) . . ?
C22 C21 H21 116.8 . . ?
C18 C21 H21 116.8 . . ?
C21 C22 C23 128.14(19) . . ?
C21 C22 H22 115.9 . . ?
C23 C22 H22 115.9 . . ?
C24 C23 C28 117.05(19) . . ?
C24 C23 C22 120.13(18) . . ?
C28 C23 C22 122.80(19) . . ?
C23 C24 C25 121.78(19) . . ?
C23 C24 H24 119.1 . . ?
C25 C24 H24 119.1 . . ?
C26 C25 C24 120.29(19) . . ?
C26 C25 H25 119.9 . . ?
C24 C25 H25 119.9 . . ?
C25 C26 C27 118.29(19) . . ?
C25 C26 N2 122.83(19) . . ?
C27 C26 N2 118.88(18) . . ?
C28 C27 C26 120.87(19) . . ?
C28 C27 H27 119.6 . . ?
C26 C27 H27 119.6 . . ?
C27 C28 C23 121.6(2) . . ?
C27 C28 H28 119.2 . . ?
C23 C28 H28 119.2 . . ?
C30 C29 C34 117.63(19) . . ?
C30 C29 N1 121.19(19) . . ?
C34 C29 N1 121.18(17) . . ?
C31 C30 C29 121.0(2) . . ?
C31 C30 H30 119.5 . . ?
C29 C30 H30 119.5 . . ?
C30 C31 C32 121.99(19) . . ?
C30 C31 H31 119.0 . . ?
C32 C31 H31 119.0 . . ?
C31 C32 C33 116.64(19) . . ?
C31 C32 C35 121.71(19) . . ?
C33 C32 C35 121.6(2) . . ?
C34 C33 C32 122.1(2) . . ?
C34 C33 H33 119.0 . . ?
C32 C33 H33 119.0 . . ?
C33 C34 C29 120.56(18) . . ?
C33 C34 H34 119.7 . . ?
C29 C34 H34 119.7 . . ?
C32 C35 C36 114.21(19) . . ?
C32 C35 H35A 108.7 . . ?
C36 C35 H35A 108.7 . . ?
C32 C35 H35B 108.7 . . ?
C36 C35 H35B 108.7 . . ?
H35A C35 H35B 107.6 . . ?
C35 C36 C37 114.1(2) . . ?
C35 C36 C37' 112.4(6) . . ?
C37 C36 C37' 30.0(5) . . ?
C35 C36 H36A 108.6 . . ?
C37 C36 H36A 108.5 . . ?
C37' C36 H36A 81.7 . . ?
C35 C36 H36B 108.7 . . ?
C37 C36 H36B 108.9 . . ?
C37' C36 H36B 131.9 . . ?
H36A C36 H36B 107.8 . . ?
C35 C36 H36C 108.9 . . ?
C37 C36 H36C 129.1 . . ?
C37' C36 H36C 107.8 . . ?
H36A C36 H36C 29.1 . . ?
H36B C36 H36C 80.7 . . ?
C35 C36 H36D 109.5 . . ?
C37 C36 H36D 82.3 . . ?
C37' C36 H36D 110.2 . . ?
H36A C36 H36D 131.1 . . ?
H36B C36 H36D 29.9 . . ?
H36C C36 H36D 108.0 . . ?
C38 C37 C36 111.7(3) . . ?
C38 C37 H37A 109.3 . . ?
C36 C37 H37A 109.3 . . ?
C38 C37 H37B 109.3 . . ?
C36 C37 H37B 109.3 . . ?
H37A C37 H37B 107.9 . . ?
C37 C38 H38A 109.5 . . ?
C37 C38 H38B 109.5 . . ?
H38A C38 H38B 109.5 . . ?
C37 C38 H38C 109.5 . . ?
H38A C38 H38C 109.5 . . ?
H38B C38 H38C 109.5 . . ?
C38' C37' C36 109.3(8) . . ?
C38' C37' H37C 109.8 . . ?
C36 C37' H37C 109.8 . . ?
C38' C37' H37D 109.8 . . ?
C36 C37' H37D 109.8 . . ?
H37C C37' H37D 108.3 . . ?
C37' C38' H38D 109.5 . . ?
C37' C38' H38E 109.5 . . ?
H38D C38' H38E 109.5 . . ?
C37' C38' H38F 109.5 . . ?
H38D C38' H38F 109.5 . . ?
H38E C38' H38F 109.5 . . ?
C40 C39 C44 118.23(19) . . ?
C40 C39 N2 119.84(19) . . ?
C44 C39 N2 121.91(19) . . ?
C41 C40 C39 120.6(2) . . ?
C41 C40 H40 119.7 . . ?
C39 C40 H40 119.7 . . ?
C40 C41 C42 121.9(2) . . ?
C40 C41 H41 119.0 . . ?
C42 C41 H41 119.0 . . ?
C41 C42 C43 116.9(2) . . ?
C41 C42 C45 120.2(2) . . ?
C43 C42 C45 122.9(2) . . ?
C44 C43 C42 122.0(2) . . ?
C44 C43 H43 119.0 . . ?
C42 C43 H43 119.0 . . ?
C43 C44 C39 120.3(2) . . ?
C43 C44 H44 119.8 . . ?
C39 C44 H44 119.8 . . ?
C46 C45 C46' 71.9(3) . . ?
C46 C45 C42 123.4(3) . . ?
C46' C45 C42 120.3(3) . . ?
C46 C45 H45A 106.7 . . ?
C46' C45 H45A 36.0 . . ?
C42 C45 H45A 106.9 . . ?
C46 C45 H45B 105.8 . . ?
C46' C45 H45B 125.5 . . ?
C42 C45 H45B 106.2 . . ?
H45A C45 H45B 106.8 . . ?
C46 C45 H45C 123.5 . . ?
C46' C45 H45C 106.1 . . ?
C42 C45 H45C 106.5 . . ?
H45A C45 H45C 79.6 . . ?
H45B C45 H45C 28.7 . . ?
C46 C45 H45D 36.4 . . ?
C46' C45 H45D 107.8 . . ?
C42 C45 H45D 108.4 . . ?
H45A C45 H45D 140.2 . . ?
H45B C45 H45D 80.3 . . ?
H45C C45 H45D 107.1 . . ?
C45 C46 C47 116.5(4) . . ?
C45 C46 H45D 43.5 . . ?
C47 C46 H45D 121.4 . . ?
C45 C46 H46A 108.2 . . ?
C47 C46 H46A 108.2 . . ?
H45D C46 H46A 65.8 . . ?
C45 C46 H46B 108.2 . . ?
C47 C46 H46B 108.2 . . ?
H45D C46 H46B 129.8 . . ?
H46A C46 H46B 107.3 . . ?
C48 C47 C46 114.2(5) . . ?
C48 C47 H47A 108.7 . . ?
C46 C47 H47A 108.7 . . ?
C48 C47 H47B 108.7 . . ?
C46 C47 H47B 108.7 . . ?
H47A C47 H47B 107.6 . . ?
C47 C48 H48A 109.5 . . ?
C47 C48 H48B 109.5 . . ?
H48A C48 H48B 109.5 . . ?
C47 C48 H48C 109.5 . . ?
H48A C48 H48C 109.5 . . ?
H48B C48 H48C 109.5 . . ?
C45 C46' C47' 113.2(4) . . ?
C45 C46' H45A 40.4 . . ?
C47' C46' H45A 111.2 . . ?
C45 C46' H46C 108.9 . . ?
C47' C46' H46C 108.9 . . ?
H45A C46' H46C 137.3 . . ?
C45 C46' H46D 108.9 . . ?
C47' C46' H46D 108.9 . . ?
H45A C46' H46D 72.2 . . ?
H46C C46' H46D 107.7 . . ?
C48' C47' C46' 113.0(4) . . ?
C48' C47' H47C 109.0 . . ?
C46' C47' H47C 109.0 . . ?
C48' C47' H47D 109.0 . . ?
C46' C47' H47D 109.0 . . ?
H47C C47' H47D 107.8 . . ?
C47' C48' H48D 109.5 . . ?
C47' C48' H48E 109.5 . . ?
H48D C48' H48E 109.5 . . ?
C47' C48' H48F 109.5 . . ?
H48D C48' H48F 109.5 . . ?
H48E C48' H48F 109.5 . . ?

loop_
_geom_bond_atom_site_label_1
_geom_bond_atom_site_label_2
_geom_bond_distance
_geom_bond_site_symmetry_2
_geom_bond_publ_flag
N1 C29 1.410(3) . ?
N1 C1 1.428(3) . ?
N1 C15 1.441(2) . ?
N2 C39 1.419(3) . ?
N2 C26 1.421(3) . ?
N2 C12 1.431(2) . ?
C1 C6 1.397(3) . ?
C1 C2 1.401(3) . ?
C2 C3 1.380(3) . ?
C2 H2 0.9500 . ?
C3 C4 1.404(3) . ?
C3 H3 0.9500 . ?
C4 C5 1.393(3) . ?
C4 C7 1.474(3) . ?
C5 C6 1.394(3) . ?
C5 H5 0.9500 . ?
C6 H6 0.9500 . ?
C7 C8 1.333(3) . ?
C7 H7 0.9500 . ?
C8 C9 1.480(3) . ?
C8 H8 0.9500 . ?
C9 C14 1.392(3) . ?
C9 C10 1.403(3) . ?
C10 C11 1.387(3) . ?
C10 H10 0.9500 . ?
C11 C12 1.390(3) . ?
C11 H11 0.9500 . ?
C12 C13 1.393(3) . ?
C13 C14 1.390(3) . ?
C13 H13 0.9500 . ?
C14 H14 0.9500 . ?
C15 C16 1.389(3) . ?
C15 C20 1.390(3) . ?
C16 C17 1.388(3) . ?
C16 H16 0.9500 . ?
C17 C18 1.395(3) . ?
C17 H17 0.9500 . ?
C18 C19 1.402(3) . ?
C18 C21 1.489(3) . ?
C19 C20 1.377(3) . ?
C19 H19 0.9500 . ?
C20 H20 0.9500 . ?
C21 C22 1.332(3) . ?
C21 H21 0.9500 . ?
C22 C23 1.480(3) . ?
C22 H22 0.9500 . ?
C23 C24 1.395(3) . ?
C23 C28 1.402(3) . ?
C24 C25 1.395(3) . ?
C24 H24 0.9500 . ?
C25 C26 1.394(3) . ?
C25 H25 0.9500 . ?
C26 C27 1.398(3) . ?
C27 C28 1.382(3) . ?
C27 H27 0.9500 . ?
C28 H28 0.9500 . ?
C29 C30 1.399(3) . ?
C29 C34 1.400(3) . ?
C30 C31 1.383(3) . ?
C30 H30 0.9500 . ?
C31 C32 1.392(3) . ?
C31 H31 0.9500 . ?
C32 C33 1.399(3) . ?
C32 C35 1.509(3) . ?
C33 C34 1.386(3) . ?
C33 H33 0.9500 . ?
C34 H34 0.9500 . ?
C35 C36 1.516(3) . ?
C35 H35A 0.9900 . ?
C35 H35B 0.9900 . ?
C36 C37 1.537(4) . ?
C36 C37' 1.541(8) . ?
C36 H36A 0.9600 . ?
C36 H36B 0.9600 . ?
C36 H36C 0.9600 . ?
C36 H36D 0.9599 . ?
C37 C38 1.518(4) . ?
C37 H37A 0.9900 . ?
C37 H37B 0.9900 . ?
C38 H38A 0.9800 . ?
C38 H38B 0.9800 . ?
C38 H38C 0.9800 . ?
C37' C38' 1.525(10) . ?
C37' H37C 0.9900 . ?
C37' H37D 0.9900 . ?
C38' H38D 0.9800 . ?
C38' H38E 0.9800 . ?
C38' H38F 0.9800 . ?
C39 C40 1.392(3) . ?
C39 C44 1.397(3) . ?
C40 C41 1.388(3) . ?
C40 H40 0.9500 . ?
C41 C42 1.392(3) . ?
C41 H41 0.9500 . ?
C42 C43 1.392(3) . ?
C42 C45 1.499(3) . ?
C43 C44 1.389(3) . ?
C43 H43 0.9500 . ?
C44 H44 0.9500 . ?
C45 C46 1.373(5) . ?
C45 C46' 1.441(4) . ?
C45 H45A 0.9600 . ?
C45 H45B 0.9600 . ?
C45 H45C 0.9600 . ?
C45 H45D 0.9600 . ?
C46 C47 1.530(6) . ?
C46 H45D 0.8269 . ?
C46 H46A 0.9900 . ?
C46 H46B 0.9900 . ?
C47 C48 1.525(6) . ?
C47 H47A 0.9900 . ?
C47 H47B 0.9900 . ?
C48 H48A 0.9800 . ?
C48 H48B 0.9800 . ?
C48 H48C 0.9800 . ?
C46' C47' 1.536(5) . ?
C46' H45A 0.8712 . ?
C46' H46C 0.9900 . ?
C46' H46D 0.9900 . ?
C47' C48' 1.501(7) . ?
C47' H47C 0.9900 . ?
C47' H47D 0.9900 . ?
C48' H48D 0.9800 . ?
C48' H48E 0.9800 . ?
C48' H48F 0.9800 . ?

loop_
_geom_torsion_atom_site_label_1
_geom_torsion_atom_site_label_2
_geom_torsion_atom_site_label_3
_geom_torsion_atom_site_label_4
_geom_torsion
_geom_torsion_site_symmetry_1
_geom_torsion_site_symmetry_2
_geom_torsion_site_symmetry_3
_geom_torsion_site_symmetry_4
_geom_torsion_publ_flag
C29 N1 C1 C6 22.2(3) . . . . ?
C15 N1 C1 C6 -144.9(2) . . . . ?
C29 N1 C1 C2 -159.7(2) . . . . ?
C15 N1 C1 C2 33.2(3) . . . . ?
C6 C1 C2 C3 2.5(3) . . . . ?
N1 C1 C2 C3 -175.74(19) . . . . ?
C1 C2 C3 C4 -0.4(3) . . . . ?
C2 C3 C4 C5 -2.3(3) . . . . ?
C2 C3 C4 C7 179.8(2) . . . . ?
C3 C4 C5 C6 3.1(3) . . . . ?
C7 C4 C5 C6 -179.0(2) . . . . ?
C4 C5 C6 C1 -1.0(3) . . . . ?
C2 C1 C6 C5 -1.8(3) . . . . ?
N1 C1 C6 C5 176.39(19) . . . . ?
C5 C4 C7 C8 154.9(2) . . . . ?
C3 C4 C7 C8 -27.4(4) . . . . ?
C4 C7 C8 C9 -5.8(4) . . . . ?
C7 C8 C9 C14 121.9(3) . . . . ?
C7 C8 C9 C10 -56.4(3) . . . . ?
C14 C9 C10 C11 -3.4(3) . . . . ?
C8 C9 C10 C11 174.99(19) . . . . ?
C9 C10 C11 C12 -1.0(3) . . . . ?
C10 C11 C12 C13 4.7(3) . . . . ?
C10 C11 C12 N2 -174.34(18) . . . . ?
C39 N2 C12 C11 -113.2(2) . . . . ?
C26 N2 C12 C11 57.0(3) . . . . ?
C39 N2 C12 C13 67.8(3) . . . . ?
C26 N2 C12 C13 -122.0(2) . . . . ?
C11 C12 C13 C14 -3.8(3) . . . . ?
N2 C12 C13 C14 175.18(18) . . . . ?
C12 C13 C14 C9 -0.7(3) . . . . ?
C10 C9 C14 C13 4.3(3) . . . . ?
C8 C9 C14 C13 -174.08(19) . . . . ?
C29 N1 C15 C16 66.6(3) . . . . ?
C1 N1 C15 C16 -125.9(2) . . . . ?
C29 N1 C15 C20 -116.1(2) . . . . ?
C1 N1 C15 C20 51.4(3) . . . . ?
C20 C15 C16 C17 -2.6(3) . . . . ?
N1 C15 C16 C17 174.64(19) . . . . ?
C15 C16 C17 C18 -2.1(3) . . . . ?
C16 C17 C18 C19 5.4(3) . . . . ?
C16 C17 C18 C21 -173.3(2) . . . . ?
C17 C18 C19 C20 -4.0(3) . . . . ?
C21 C18 C19 C20 174.7(2) . . . . ?
C18 C19 C20 C15 -0.7(3) . . . . ?
C16 C15 C20 C19 4.1(3) . . . . ?
N1 C15 C20 C19 -173.3(2) . . . . ?
C17 C18 C21 C22 129.1(3) . . . . ?
C19 C18 C21 C22 -49.5(3) . . . . ?
C18 C21 C22 C23 -7.3(4) . . . . ?
C21 C22 C23 C24 151.6(2) . . . . ?
C21 C22 C23 C28 -30.4(4) . . . . ?
C28 C23 C24 C25 2.4(3) . . . . ?
C22 C23 C24 C25 -179.6(2) . . . . ?
C23 C24 C25 C26 0.2(3) . . . . ?
C24 C25 C26 C27 -2.8(3) . . . . ?
C24 C25 C26 N2 176.7(2) . . . . ?
C39 N2 C26 C25 27.0(3) . . . . ?
C12 N2 C26 C25 -142.7(2) . . . . ?
C39 N2 C26 C27 -153.4(2) . . . . ?
C12 N2 C26 C27 36.8(3) . . . . ?
C25 C26 C27 C28 2.7(3) . . . . ?
N2 C26 C27 C28 -176.8(2) . . . . ?
C26 C27 C28 C23 -0.1(3) . . . . ?
C24 C23 C28 C27 -2.4(3) . . . . ?
C22 C23 C28 C27 179.5(2) . . . . ?
C1 N1 C29 C30 37.6(3) . . . . ?
C15 N1 C29 C30 -155.6(2) . . . . ?
C1 N1 C29 C34 -142.0(2) . . . . ?
C15 N1 C29 C34 24.7(3) . . . . ?
C34 C29 C30 C31 3.0(3) . . . . ?
N1 C29 C30 C31 -176.6(2) . . . . ?
C29 C30 C31 C32 -0.9(4) . . . . ?
C30 C31 C32 C33 -2.4(3) . . . . ?
C30 C31 C32 C35 179.3(2) . . . . ?
C31 C32 C33 C34 3.6(3) . . . . ?
C35 C32 C33 C34 -178.1(2) . . . . ?
C32 C33 C34 C29 -1.5(3) . . . . ?
C30 C29 C34 C33 -1.9(3) . . . . ?
N1 C29 C34 C33 177.8(2) . . . . ?
C31 C32 C35 C36 114.0(3) . . . . ?
C33 C32 C35 C36 -64.3(3) . . . . ?
C32 C35 C36 C37 -163.3(2) . . . . ?
C32 C35 C36 C37' 164.0(6) . . . . ?
C35 C36 C37 C38 -63.3(4) . . . . ?
C37' C36 C37 C38 30.2(11) . . . . ?
C35 C36 C37' C38' 70.7(13) . . . . ?
C37 C36 C37' C38' -29.1(9) . . . . ?
C26 N2 C39 C40 -140.7(2) . . . . ?
C12 N2 C39 C40 28.8(3) . . . . ?
C26 N2 C39 C44 41.0(3) . . . . ?
C12 N2 C39 C44 -149.5(2) . . . . ?
C44 C39 C40 C41 -0.2(3) . . . . ?
N2 C39 C40 C41 -178.5(2) . . . . ?
C39 C40 C41 C42 0.1(4) . . . . ?
C40 C41 C42 C43 -0.1(3) . . . . ?
C40 C41 C42 C45 -179.8(2) . . . . ?
C41 C42 C43 C44 0.1(3) . . . . ?
C45 C42 C43 C44 179.8(2) . . . . ?
C42 C43 C44 C39 -0.2(3) . . . . ?
C40 C39 C44 C43 0.2(3) . . . . ?
N2 C39 C44 C43 178.52(19) . . . . ?
C41 C42 C45 C46 -103.9(4) . . . . ?
C43 C42 C45 C46 76.4(4) . . . . ?
C41 C42 C45 C46' 168.6(3) . . . . ?
C43 C42 C45 C46' -11.0(5) . . . . ?
C46' C45 C46 C47 -61.4(5) . . . . ?
C42 C45 C46 C47 -176.3(4) . . . . ?
C45 C46 C47 C48 75.7(7) . . . . ?
C46 C45 C46' C47' 68.8(4) . . . . ?
C42 C45 C46' C47' -172.5(4) . . . . ?
C45 C46' C47' C48' -76.5(7) . . . . ?
